data_7242607
loop_
_publ_author_name
'Kuk, Yunseung'
'Ok, Kang Min'

_publ_section_title
;
 Homochiral three-dimensional noncentrosymmetric lanthanide coordination
 polymers directed by chiral linkers: syntheses, crystal structures, and
 optical properties
;
_journal_issue 20
_journal_name_full CrystEngComm
_journal_page_first 3701
_journal_page_last 3709
_journal_paper_doi 10.1039/D1CE00281C
_journal_volume 23
_journal_year 2021
_chemical_absolute_configuration ad
_chemical_formula_moiety '2(C18 H25 N10 O11 La), 7(H2 O)'
_chemical_formula_sum 'C36 H64 La2 N20 O29'
_chemical_formula_weight 1518.89
_space_group_IT_number 5
_space_group_name_Hall 'C 2y'
_space_group_name_H-M_alt 'C 1 2 1'
_symmetry_cell_setting monoclinic
_symmetry_Int_Tables_number 5
_symmetry_space_group_name_Hall 'C 2y'
_symmetry_space_group_name_H-M 'C 1 2 1'
_atom_sites_solution_hydrogens mixed
_atom_sites_solution_primary direct
_atom_sites_solution_secondary difmap
_audit_conform_dict_location ftp://ftp.iucr.org/pub/cif_core.dic
_audit_conform_dict_name cif_core.dic
_audit_conform_dict_version 2.3
_audit_creation_date 2021-03-27T12:39:46-00:00
_audit_creation_method 'WinGX routine CIF_UPDATE'
_audit_update_record
;
2021-03-29 deposited with the CCDC.	2021-04-06 downloaded from the CCDC.
;
_cell_angle_alpha 90
_cell_angle_beta 116.283(3)
_cell_angle_gamma 90
_cell_formula_units_Z 2
_cell_length_a 19.0480(11)
_cell_length_b 9.6054(4)
_cell_length_c 17.9497(9)
_cell_measurement_reflns_used 9051
_cell_measurement_temperature 100(2)
_cell_measurement_theta_max 28.31
_cell_measurement_theta_min 2.39
_cell_measurement_wavelength 0.71076
_cell_volume 2944.6(3)
_computing_cell_refinement 'SAINT V8.38A integration software'
_computing_data_collection 'Bruker APEX3 software'
_computing_data_reduction 'Bruker APEX3 software'
_computing_molecular_graphics 'Ortep for Windows (Farrugia, 2012)'
_computing_publication_material 'WinGX publication routines (Farrugia, 2012)'
_computing_structure_refinement 'SHELXL-2018/3 (Sheldrick, 2018)'
_computing_structure_solution 'SHELXS-2013/2 (Sheldrick, 2013)'
_diffrn_ambient_temperature 100(2)
_diffrn_detector 'PHOTON II CPAD detector'
_diffrn_measured_fraction_theta_full 0.998
_diffrn_measured_fraction_theta_max 0.997
_diffrn_measurement_device 'three-circle diffractometer'
_diffrn_measurement_device_type 'Bruker D8 QUEST'
_diffrn_measurement_method '\w oscillation scans'
_diffrn_orient_matrix_type 'x-axis to radiation source'
_diffrn_orient_matrix_UB_11 0.075405
_diffrn_orient_matrix_UB_12 -0.100178
_diffrn_orient_matrix_UB_13 0.011398
_diffrn_orient_matrix_UB_21 0.084043
_diffrn_orient_matrix_UB_22 0.03186
_diffrn_orient_matrix_UB_23 -0.001323
_diffrn_orient_matrix_UB_31 -0.038718
_diffrn_orient_matrix_UB_32 0.008927
_diffrn_orient_matrix_UB_33 0.061066
_diffrn_radiation_monochromator graphite
_diffrn_radiation_type MoK\a
_diffrn_radiation_wavelength 0.71073
_diffrn_reflns_av_R_equivalents 0.0494
_diffrn_reflns_Laue_measured_fraction_full 0.998
_diffrn_reflns_Laue_measured_fraction_max 0.997
_diffrn_reflns_limit_h_max 25
_diffrn_reflns_limit_h_min -25
_diffrn_reflns_limit_k_max 12
_diffrn_reflns_limit_k_min -12
_diffrn_reflns_limit_l_max 23
_diffrn_reflns_limit_l_min -23
_diffrn_reflns_number 46565
_diffrn_reflns_point_group_measured_fraction_full 0.998
_diffrn_reflns_point_group_measured_fraction_max 0.997
_diffrn_reflns_theta_full 25.242
_diffrn_reflns_theta_max 28.346
_diffrn_reflns_theta_min 2.976
_diffrn_source 'sealed x-ray tube'
_exptl_absorpt_coefficient_mu 1.534
_exptl_absorpt_correction_T_max 0.746
_exptl_absorpt_correction_T_min 0.637
_exptl_absorpt_correction_type multi-scan
_exptl_absorpt_process_details
;
        SADABS-2016/2 - Bruker AXS area detector scaling and absorption correcti
;
_exptl_crystal_colour colourless
_exptl_crystal_density_diffrn 1.713
_exptl_crystal_density_method 'not measured'
_exptl_crystal_description needle
_exptl_crystal_F_000 1532
_exptl_crystal_size_max 0.512
_exptl_crystal_size_mid 0.034
_exptl_crystal_size_min 0.016
_refine_diff_density_max 1.181
_refine_diff_density_min -1.389
_refine_diff_density_rms 0.09
_refine_ls_abs_structure_details
;
 Flack x determined using 3032 quotients [(I+)-(I-)]/[(I+)+(I-)]
 (Parsons, Flack and Wagner, Acta Cryst. B69 (2013) 249-259).
;
_refine_ls_abs_structure_Flack 0.015(5)
_refine_ls_extinction_method none
_refine_ls_goodness_of_fit_ref 1.066
_refine_ls_hydrogen_treatment mixed
_refine_ls_matrix_type full
_refine_ls_number_constraints 0
_refine_ls_number_parameters 413
_refine_ls_number_reflns 7345
_refine_ls_number_restraints 8
_refine_ls_restrained_S_all 1.066
_refine_ls_R_factor_all 0.0327
_refine_ls_R_factor_gt 0.0285
_refine_ls_shift/su_max 0
_refine_ls_shift/su_mean 0
_refine_ls_structure_factor_coef Fsqd
_refine_ls_weighting_details 'w=1/[\s^2^(Fo^2^)+(0.0199P)^2^+5.8298P] where P=(Fo^2^+2Fc^2^)/3'
_refine_ls_weighting_scheme calc
_refine_ls_wR_factor_gt 0.0564
_refine_ls_wR_factor_ref 0.0576
_reflns_number_gt 6894
_reflns_number_total 7345
_reflns_threshold_expression 'I > 2\s(I)'
_cod_data_source_file d1ce00281c2.cif
_cod_data_source_block LaR
_cod_depositor_comments 'Adding full bibliography for 7242607--7242612.cif.'
_cod_original_sg_symbol_H-M 'C 2'
_cod_original_formula_sum 'C36 H64 N20 O29 La2'
_cod_database_code 7242607

loop_
_symmetry_equiv_pos_as_xyz
'x, y, z'
'-x, y, -z'
'x+1/2, y+1/2, z'
'-x+1/2, y+1/2, -z'

loop_
_atom_site_label
_atom_site_type_symbol
_atom_site_fract_x
_atom_site_fract_y
_atom_site_fract_z
_atom_site_U_iso_or_equiv
_atom_site_adp_type
_atom_site_occupancy
_atom_site_calc_flag
_atom_site_disorder_assembly
_atom_site_disorder_group
La1 La 0.5 0.11162(3) 0.5 0.00992(9) Uani 1 d . .
La2 La 0 1.05272(3) 0 0.01449(11) Uani 1 d . .
O1 O 0.11780(19) 0.9955(4) 0.1528(2) 0.0218(7) Uani 1 d . .
O2 O 0.0744(2) 0.8281(4) 0.0593(2) 0.0297(9) Uani 1 d . .
O3 O 0.2634(2) 0.1265(4) 0.3269(2) 0.0294(9) Uani 1 d . .
O4 O 0.36480(18) 0.1823(3) 0.44664(19) 0.0176(7) Uani 1 d . .
O5 O 0.43311(18) 0.8875(3) 0.51626(19) 0.0142(6) Uani 1 d . .
O6 O 0.55182(18) 0.0438(3) 0.64255(17) 0.0180(7) Uani 1 d . .
O7 O 0.5914(2) 0.1222(5) 0.7716(2) 0.0254(8) Uani 1 d . .
O8 O 0.55620(19) -0.5307(4) 0.8999(2) 0.0226(8) Uani 1 d . .
O9 O 0.63454(18) -0.3940(4) 1.00143(19) 0.0226(7) Uani 1 d . .
O10 O 0.49170(19) -0.6583(3) 0.57457(19) 0.0156(7) Uani 1 d . .
O11 O -0.0579(2) 1.2727(4) -0.0874(2) 0.0214(7) Uani 1 d . .
H11A H -0.049(3) 1.354(4) -0.069(4) 0.032 Uiso 1 d . .
H11B H -0.1061(17) 1.266(6) -0.118(3) 0.032 Uiso 1 d . .
O12 O 0 0.5119(6) 0 0.0298(12) Uani 1 d . .
H12 H -0.025(3) 0.555(5) 0.018(4) 0.045 Uiso 1 d . .
O13 O 0.4145(3) 0.1576(5) 0.0699(3) 0.0508(13) Uani 1 d . .
O14 O 0.5774(5) 0.5291(12) 0.2854(5) 0.116(3) Uani 1 d . .
O15 O 0.2240(2) 0.2232(4) 0.1589(2) 0.0252(8) Uani 1 d . .
H15A H 0.214(4) 0.154(5) 0.126(3) 0.038 Uiso 1 d . .
H15B H 0.228(4) 0.183(7) 0.203(3) 0.038 Uiso 1 d . .
N1 N 0.2708(2) 0.6379(4) 0.3486(2) 0.0156(8) Uani 1 d . .
N2 N 0.3878(2) 0.6670(4) 0.4780(2) 0.0124(7) Uani 1 d . .
N3 N 0.3234(2) 0.8592(4) 0.3962(2) 0.0137(8) Uani 1 d . .
H3N H 0.318925 0.950047 0.389312 0.016 Uiso 1 calc . .
N4 N 0.3322(2) 0.4524(4) 0.4312(2) 0.0149(8) Uani 1 d . .
H4N H 0.372325 0.416575 0.474028 0.018 Uiso 1 calc . .
N5 N 0.2187(2) 0.8344(4) 0.2683(2) 0.0196(9) Uani 1 d . .
H5N H 0.220278 0.925656 0.265076 0.023 Uiso 1 calc . .
N6 N 0.6015(2) -0.3968(4) 0.7670(2) 0.0127(7) Uani 1 d . .
N7 N 0.5840(2) -0.6221(4) 0.7079(2) 0.0147(8) Uani 1 d . .
H7N H 0.599006 -0.709753 0.714534 0.018 Uiso 1 calc . .
N8 N 0.5168(2) -0.4376(4) 0.6246(2) 0.0129(7) Uani 1 d . .
H8N H 0.486464 -0.402279 0.575505 0.015 Uiso 1 calc . .
N9 N 0.6655(2) -0.5855(4) 0.8460(2) 0.0148(8) Uani 1 d . .
H9N H 0.682945 -0.670819 0.84753 0.018 Uiso 1 calc . .
N10 N 0.5364(2) -0.2165(4) 0.6798(2) 0.0137(7) Uani 1 d . .
H10N H 0.50724 -0.184964 0.629426 0.016 Uiso 1 calc . .
C1 C 0.3842(2) 0.8049(5) 0.4662(3) 0.0120(8) Uani 1 d . .
C2 C 0.3298(2) 0.5900(4) 0.4193(2) 0.0127(9) Uani 1 d . .
C3 C 0.2701(3) 0.7741(5) 0.3374(3) 0.0143(9) Uani 1 d . .
C4 C 0.1597(3) 0.7600(5) 0.1971(3) 0.0213(10) Uani 1 d . .
H41 H 0.123234 0.709934 0.214361 0.026 Uiso 1 calc . .
C5 C 0.1144(3) 0.8700(5) 0.1321(3) 0.0182(10) Uani 1 d . .
C6 C 0.1964(4) 0.6552(7) 0.1594(4) 0.0406(16) Uani 1 d . .
H61 H 0.155557 0.617418 0.107616 0.061 Uiso 1 calc . .
H62 H 0.22094 0.579109 0.198825 0.061 Uiso 1 calc . .
H63 H 0.236101 0.702451 0.147775 0.061 Uiso 1 calc . .
C7 C 0.2702(3) 0.3589(5) 0.3754(3) 0.0190(10) Uani 1 d . .
H71 H 0.251935 0.391797 0.316884 0.023 Uiso 1 calc . .
C8 C 0.3022(3) 0.2116(5) 0.3826(3) 0.0151(9) Uani 1 d . .
C9 C 0.2008(3) 0.3575(6) 0.3962(5) 0.0403(16) Uani 1 d . .
H91 H 0.159738 0.296479 0.357169 0.06 Uiso 1 calc . .
H92 H 0.18013 0.452174 0.391866 0.06 Uiso 1 calc . .
H93 H 0.217827 0.322981 0.452971 0.06 Uiso 1 calc . .
C10 C 0.5285(3) -0.5779(5) 0.6325(3) 0.0132(9) Uani 1 d . .
C11 C 0.6167(3) -0.5317(5) 0.7736(3) 0.0125(9) Uani 1 d . .
C12 C 0.5514(2) -0.3508(4) 0.6915(2) 0.0118(8) Uani 1 d . .
C13 C 0.5678(3) -0.1188(5) 0.7501(3) 0.0179(10) Uani 1 d . .
H131 H 0.622904 -0.147202 0.786972 0.021 Uiso 1 calc . .
C14 C 0.5701(2) 0.0269(5) 0.7192(2) 0.0144(9) Uani 1 d . .
C15 C 0.5222(4) -0.1265(6) 0.8012(4) 0.0330(14) Uani 1 d . .
H151 H 0.549308 -0.071928 0.852176 0.05 Uiso 1 calc . .
H152 H 0.518459 -0.223703 0.815525 0.05 Uiso 1 calc . .
H153 H 0.469534 -0.088716 0.768789 0.05 Uiso 1 calc . .
C16 C 0.6914(3) -0.5074(5) 0.9235(3) 0.0160(9) Uani 1 d . .
H161 H 0.715178 -0.417617 0.917857 0.019 Uiso 1 calc . .
C17 C 0.6221(3) -0.4754(5) 0.9424(3) 0.0165(9) Uani 1 d . .
C18 C 0.7535(3) -0.5917(6) 0.9944(3) 0.0290(12) Uani 1 d . .
H181 H 0.769755 -0.540753 1.046716 0.044 Uiso 1 calc . .
H182 H 0.79887 -0.606228 0.983236 0.044 Uiso 1 calc . .
H183 H 0.731538 -0.681984 0.998512 0.044 Uiso 1 calc . .

loop_
_atom_site_aniso_label
_atom_site_aniso_U_11
_atom_site_aniso_U_22
_atom_site_aniso_U_33
_atom_site_aniso_U_23
_atom_site_aniso_U_13
_atom_site_aniso_U_12
La1 0.0145(2) 0.00529(18) 0.00727(17) 0 0.00237(16) 0
La2 0.0132(2) 0.0134(2) 0.0119(2) 0 0.00100(17) 0
O1 0.0216(17) 0.0151(16) 0.0166(15) 0.0009(13) -0.0024(13) 0.0019(14)
O2 0.031(2) 0.0218(19) 0.0179(17) -0.0058(15) -0.0056(15) 0.0084(16)
O3 0.037(2) 0.0102(17) 0.0214(16) -0.0014(15) -0.0044(15) -0.0007(16)
O4 0.0172(16) 0.0146(17) 0.0153(15) 0.0020(13) 0.0020(12) 0.0027(13)
O5 0.0157(16) 0.0102(15) 0.0114(14) 0.0018(12) 0.0011(12) -0.0015(12)
O6 0.0296(17) 0.0120(15) 0.0086(13) -0.0010(13) 0.0051(12) -0.0032(15)
O7 0.045(2) 0.0074(16) 0.0152(14) -0.0040(15) 0.0056(15) -0.0029(18)
O8 0.0195(17) 0.029(2) 0.0163(15) -0.0080(14) 0.0054(13) -0.0049(15)
O9 0.0219(16) 0.0250(17) 0.0198(15) -0.0094(16) 0.0083(13) -0.0046(16)
O10 0.0232(17) 0.0082(15) 0.0111(14) -0.0047(12) 0.0039(13) -0.0004(13)
O11 0.0202(17) 0.0176(17) 0.0197(17) 0.0034(14) 0.0027(14) -0.0008(15)
O12 0.032(3) 0.022(3) 0.030(3) 0 0.009(2) 0
O13 0.089(4) 0.027(2) 0.054(3) 0.013(2) 0.047(3) 0.011(2)
O14 0.117(6) 0.158(9) 0.100(6) 0.031(6) 0.074(5) 0.061(6)
O15 0.0253(19) 0.024(2) 0.0185(17) 0.0001(15) 0.0028(15) -0.0081(16)
N1 0.0150(17) 0.011(2) 0.0134(16) 0.0020(14) -0.0002(14) 0.0007(14)
N2 0.0135(17) 0.0095(16) 0.0112(16) 0.0010(14) 0.0026(14) 0.0012(14)
N3 0.0152(19) 0.0076(17) 0.0117(17) 0.0008(14) -0.0001(15) 0.0007(14)
N4 0.0148(18) 0.0089(18) 0.0145(17) -0.0001(15) 0.0005(15) 0.0012(15)
N5 0.020(2) 0.0102(18) 0.0148(18) 0.0020(15) -0.0043(16) 0.0004(16)
N6 0.0172(16) 0.0080(16) 0.0087(14) 0.0000(15) 0.0019(13) 0.0007(16)
N7 0.022(2) 0.0087(18) 0.0105(17) 0.0013(14) 0.0046(15) 0.0032(15)
N8 0.0190(17) 0.0074(16) 0.0074(14) 0.0005(14) 0.0014(13) 0.0016(15)
N9 0.0188(19) 0.0112(18) 0.0089(16) 0.0011(14) 0.0012(14) 0.0042(15)
N10 0.0203(19) 0.0080(17) 0.0082(16) -0.0002(14) 0.0022(14) -0.0002(15)
C1 0.0108(19) 0.012(2) 0.0114(19) 0.0006(16) 0.0032(16) 0.0014(16)
C2 0.0117(18) 0.013(3) 0.0128(17) -0.0005(16) 0.0046(15) 0.0000(15)
C3 0.014(2) 0.011(2) 0.0134(19) 0.0003(17) 0.0023(17) 0.0010(17)
C4 0.021(2) 0.016(2) 0.016(2) -0.0014(18) -0.0027(18) 0.0003(19)
C5 0.014(2) 0.019(2) 0.016(2) 0.0007(18) 0.0024(18) 0.0037(18)
C6 0.040(3) 0.035(3) 0.030(3) -0.005(3) 0.000(3) 0.014(3)
C7 0.016(2) 0.010(2) 0.022(2) -0.0014(18) -0.0005(19) -0.0006(17)
C8 0.017(2) 0.011(2) 0.0135(19) 0.0008(17) 0.0026(17) 0.0009(17)
C9 0.020(3) 0.025(3) 0.074(5) -0.004(3) 0.019(3) -0.001(2)
C10 0.019(2) 0.011(2) 0.0113(19) 0.0010(16) 0.0076(17) 0.0013(17)
C11 0.015(2) 0.012(2) 0.0110(18) -0.0002(16) 0.0069(16) -0.0002(17)
C12 0.0146(19) 0.010(2) 0.0099(18) -0.0010(15) 0.0043(16) -0.0012(15)
C13 0.027(2) 0.010(2) 0.0109(19) -0.0025(17) 0.0028(18) -0.0010(18)
C14 0.016(2) 0.015(2) 0.0099(18) 0.0017(16) 0.0028(16) -0.0005(17)
C15 0.058(4) 0.022(3) 0.031(3) -0.008(2) 0.031(3) -0.011(3)
C16 0.018(2) 0.014(2) 0.0112(18) -0.0003(17) 0.0024(17) 0.0010(18)
C17 0.020(2) 0.013(2) 0.0132(19) -0.0002(17) 0.0044(17) -0.0001(17)
C18 0.028(3) 0.035(3) 0.014(2) 0.000(2) 0.000(2) 0.012(2)

loop_
_atom_type_symbol
_atom_type_description
_atom_type_scat_dispersion_real
_atom_type_scat_dispersion_imag
_atom_type_scat_source
C C 0.0033 0.0016 'International Tables Vol C Tables 4.2.6.8 and 6.1.1.4'
H H 0 0 'International Tables Vol C Tables 4.2.6.8 and 6.1.1.4'
N N 0.0061 0.0033 'International Tables Vol C Tables 4.2.6.8 and 6.1.1.4'
O O 0.0106 0.006 'International Tables Vol C Tables 4.2.6.8 and 6.1.1.4'
La La -0.2871 2.4523 'International Tables Vol C Tables 4.2.6.8 and 6.1.1.4'

loop_
_geom_angle_atom_site_label_1
_geom_angle_atom_site_label_2
_geom_angle_atom_site_label_3
_geom_angle
_geom_angle_site_symmetry_1
_geom_angle_site_symmetry_3
_geom_angle_publ_flag
O6 La1 O6 148.36(16) . 2_656 ?
O6 La1 O4 77.85(11) . 2_656 ?
O6 La1 O4 111.34(11) 2_656 2_656 ?
O6 La1 O4 111.34(11) . . ?
O6 La1 O4 77.85(11) 2_656 . ?
O4 La1 O4 147.34(16) 2_656 . ?
O6 La1 O5 69.04(10) . 1_545 ?
O6 La1 O5 84.45(11) 2_656 1_545 ?
O4 La1 O5 133.04(10) 2_656 1_545 ?
O4 La1 O5 77.65(11) . 1_545 ?
O6 La1 O5 84.45(11) . 2_646 ?
O6 La1 O5 69.04(10) 2_656 2_646 ?
O4 La1 O5 77.65(10) 2_656 2_646 ?
O4 La1 O5 133.04(10) . 2_646 ?
O5 La1 O5 67.09(14) 1_545 2_646 ?
O6 La1 O10 76.88(10) . 1_565 ?
O6 La1 O10 133.32(10) 2_656 1_565 ?
O4 La1 O10 81.69(11) 2_656 1_565 ?
O4 La1 O10 70.79(10) . 1_565 ?
O5 La1 O10 120.01(10) 1_545 1_565 ?
O5 La1 O10 154.62(10) 2_646 1_565 ?
O6 La1 O10 133.32(11) . 2_666 ?
O6 La1 O10 76.88(10) 2_656 2_666 ?
O4 La1 O10 70.79(10) 2_656 2_666 ?
O4 La1 O10 81.69(11) . 2_666 ?
O5 La1 O10 154.62(9) 1_545 2_666 ?
O5 La1 O10 120.00(10) 2_646 2_666 ?
O10 La1 O10 65.29(14) 1_565 2_666 ?
O2 La2 O2 63.80(17) 2 . ?
O2 La2 O11 164.22(12) 2 2 ?
O2 La2 O11 115.67(11) . 2 ?
O2 La2 O11 115.67(11) 2 . ?
O2 La2 O11 164.22(12) . . ?
O11 La2 O11 69.44(16) 2 . ?
O2 La2 O8 76.83(12) 2 3_464 ?
O2 La2 O8 72.75(12) . 3_464 ?
O11 La2 O8 118.63(11) 2 3_464 ?
O11 La2 O8 91.63(11) . 3_464 ?
O2 La2 O8 72.75(12) 2 4_566 ?
O2 La2 O8 76.83(12) . 4_566 ?
O11 La2 O8 91.64(11) 2 4_566 ?
O11 La2 O8 118.63(11) . 4_566 ?
O8 La2 O8 144.02(16) 3_464 4_566 ?
O2 La2 O9 122.33(13) 2 3_464 ?
O2 La2 O9 78.40(13) . 3_464 ?
O11 La2 O9 71.19(11) 2 3_464 ?
O11 La2 O9 89.96(12) . 3_464 ?
O8 La2 O9 50.24(10) 3_464 3_464 ?
O8 La2 O9 139.56(10) 4_566 3_464 ?
O2 La2 O9 78.40(13) 2 4_566 ?
O2 La2 O9 122.33(13) . 4_566 ?
O11 La2 O9 89.97(12) 2 4_566 ?
O11 La2 O9 71.19(11) . 4_566 ?
O8 La2 O9 139.56(10) 3_464 4_566 ?
O8 La2 O9 50.24(10) 4_566 4_566 ?
O9 La2 O9 157.33(17) 3_464 4_566 ?
O2 La2 O1 107.97(11) 2 . ?
O2 La2 O1 49.37(10) . . ?
O11 La2 O1 67.15(11) 2 . ?
O11 La2 O1 136.07(11) . . ?
O8 La2 O1 103.12(11) 3_464 . ?
O8 La2 O1 69.41(10) 4_566 . ?
O9 La2 O1 70.18(10) 3_464 . ?
O9 La2 O1 114.74(10) 4_566 . ?
O2 La2 O1 49.37(10) 2 2 ?
O2 La2 O1 107.97(11) . 2 ?
O11 La2 O1 136.07(11) 2 2 ?
O11 La2 O1 67.15(11) . 2 ?
O8 La2 O1 69.41(10) 3_464 2 ?
O8 La2 O1 103.12(11) 4_566 2 ?
O9 La2 O1 114.74(10) 3_464 2 ?
O9 La2 O1 70.18(10) 4_566 2 ?
O1 La2 O1 156.71(14) . 2 ?
O2 La2 C17 71.87(13) 2 4_566 ?
O2 La2 C17 98.93(13) . 4_566 ?
O11 La2 C17 93.08(12) 2 4_566 ?
O11 La2 C17 95.57(12) . 4_566 ?
O8 La2 C17 147.92(11) 3_464 4_566 ?
O8 La2 C17 25.30(11) 4_566 4_566 ?
O9 La2 C17 160.32(10) 3_464 4_566 ?
O9 La2 C17 25.11(11) 4_566 4_566 ?
O1 La2 C17 93.13(11) . 4_566 ?
O1 La2 C17 84.74(11) 2 4_566 ?
O2 La2 C17 98.93(13) 2 3_464 ?
O2 La2 C17 71.87(13) . 3_464 ?
O11 La2 C17 95.57(12) 2 3_464 ?
O11 La2 C17 93.08(12) . 3_464 ?
O8 La2 C17 25.30(11) 3_464 3_464 ?
O8 La2 C17 147.92(11) 4_566 3_464 ?
O9 La2 C17 25.11(11) 3_464 3_464 ?
O9 La2 C17 160.32(10) 4_566 3_464 ?
O1 La2 C17 84.74(11) . 3_464 ?
O1 La2 C17 93.13(11) 2 3_464 ?
C17 La2 C17 169.46(17) 4_566 3_464 ?
C5 O1 La2 89.1(3) . . ?
C5 O2 La2 97.6(3) . . ?
C8 O4 La1 146.3(3) . . ?
C1 O5 La1 134.0(3) . 1_565 ?
C14 O6 La1 168.2(3) . . ?
C17 O8 La2 93.2(3) . 3_536 ?
C17 O9 La2 93.0(3) . 3_536 ?
C10 O10 La1 144.7(3) . 1_545 ?
La2 O11 H11A 125(4) . . ?
La2 O11 H11B 113(4) . . ?
H11A O11 H11B 108(5) . . ?
H12 O12 H12 119(7) . 2 ?
H15A O15 H15B 101(6) . . ?
C3 N1 C2 115.4(4) . . ?
C1 N2 C2 116.6(4) . . ?
C3 N3 C1 121.0(4) . . ?
C3 N3 H3N 119.5 . . ?
C1 N3 H3N 119.5 . . ?
C2 N4 C7 122.4(4) . . ?
C2 N4 H4N 118.8 . . ?
C7 N4 H4N 118.8 . . ?
C3 N5 C4 124.6(4) . . ?
C3 N5 H5N 117.7 . . ?
C4 N5 H5N 117.7 . . ?
C11 N6 C12 116.2(4) . . ?
C10 N7 C11 120.8(4) . . ?
C10 N7 H7N 119.6 . . ?
C11 N7 H7N 119.6 . . ?
C10 N8 C12 121.2(3) . . ?
C10 N8 H8N 119.4 . . ?
C12 N8 H8N 119.4 . . ?
C11 N9 C16 121.9(4) . . ?
C11 N9 H9N 119 . . ?
C16 N9 H9N 119 . . ?
C12 N10 C13 120.8(4) . . ?
C12 N10 H10N 119.6 . . ?
C13 N10 H10N 119.6 . . ?
O5 C1 N2 122.9(4) . . ?
O5 C1 N3 118.2(4) . . ?
N2 C1 N3 118.8(4) . . ?
N4 C2 N1 116.3(4) . . ?
N4 C2 N2 117.1(4) . . ?
N1 C2 N2 126.6(4) . . ?
N1 C3 N5 121.9(4) . . ?
N1 C3 N3 121.4(4) . . ?
N5 C3 N3 116.7(4) . . ?
N5 C4 C5 106.6(4) . . ?
N5 C4 C6 112.3(4) . . ?
C5 C4 C6 109.2(4) . . ?
N5 C4 H41 109.5 . . ?
C5 C4 H41 109.5 . . ?
C6 C4 H41 109.5 . . ?
O2 C5 O1 123.0(4) . . ?
O2 C5 C4 116.8(4) . . ?
O1 C5 C4 120.1(4) . . ?
O2 C5 La2 57.7(2) . . ?
O1 C5 La2 66.0(2) . . ?
C4 C5 La2 169.3(3) . . ?
C4 C6 H61 109.5 . . ?
C4 C6 H62 109.5 . . ?
H61 C6 H62 109.5 . . ?
C4 C6 H63 109.5 . . ?
H61 C6 H63 109.5 . . ?
H62 C6 H63 109.5 . . ?
N4 C7 C8 109.9(4) . . ?
N4 C7 C9 111.1(4) . . ?
C8 C7 C9 109.2(4) . . ?
N4 C7 H71 108.9 . . ?
C8 C7 H71 108.9 . . ?
C9 C7 H71 108.9 . . ?
O3 C8 O4 124.5(4) . . ?
O3 C8 C7 117.8(4) . . ?
O4 C8 C7 117.6(4) . . ?
C7 C9 H91 109.5 . . ?
C7 C9 H92 109.5 . . ?
H91 C9 H92 109.5 . . ?
C7 C9 H93 109.5 . . ?
H91 C9 H93 109.5 . . ?
H92 C9 H93 109.5 . . ?
O10 C10 N8 121.6(4) . . ?
O10 C10 N7 122.8(4) . . ?
N8 C10 N7 115.5(4) . . ?
N6 C11 N9 120.1(4) . . ?
N6 C11 N7 123.1(4) . . ?
N9 C11 N7 116.8(4) . . ?
N10 C12 N6 119.3(4) . . ?
N10 C12 N8 118.1(4) . . ?
N6 C12 N8 122.5(4) . . ?
N10 C13 C14 110.0(4) . . ?
N10 C13 C15 111.3(4) . . ?
C14 C13 C15 112.6(4) . . ?
N10 C13 H131 107.6 . . ?
C14 C13 H131 107.6 . . ?
C15 C13 H131 107.6 . . ?
O7 C14 O6 124.4(4) . . ?
O7 C14 C13 117.1(4) . . ?
O6 C14 C13 118.4(4) . . ?
C13 C15 H151 109.5 . . ?
C13 C15 H152 109.5 . . ?
H151 C15 H152 109.5 . . ?
C13 C15 H153 109.5 . . ?
H151 C15 H153 109.5 . . ?
H152 C15 H153 109.5 . . ?
N9 C16 C18 109.3(4) . . ?
N9 C16 C17 110.7(4) . . ?
C18 C16 C17 110.3(4) . . ?
N9 C16 H161 108.8 . . ?
C18 C16 H161 108.8 . . ?
C17 C16 H161 108.8 . . ?
O9 C17 O8 122.7(4) . . ?
O9 C17 C16 116.9(4) . . ?
O8 C17 C16 120.3(4) . . ?
O9 C17 La2 61.9(2) . 3_536 ?
O8 C17 La2 61.5(2) . 3_536 ?
C16 C17 La2 170.8(3) . 3_536 ?
C16 C18 H181 109.5 . . ?
C16 C18 H182 109.5 . . ?
H181 C18 H182 109.5 . . ?
C16 C18 H183 109.5 . . ?
H181 C18 H183 109.5 . . ?
H182 C18 H183 109.5 . . ?

loop_
_geom_bond_atom_site_label_1
_geom_bond_atom_site_label_2
_geom_bond_distance
_geom_bond_site_symmetry_2
_geom_bond_publ_flag
La1 O6 2.389(3) . ?
La1 O6 2.389(3) 2_656 ?
La1 O4 2.414(3) 2_656 ?
La1 O4 2.414(3) . ?
La1 O5 2.583(3) 1_545 ?
La1 O5 2.583(3) 2_646 ?
La1 O10 2.625(3) 1_565 ?
La1 O10 2.625(3) 2_666 ?
La2 O2 2.542(4) 2 ?
La2 O2 2.542(4) . ?
La2 O11 2.571(3) 2 ?
La2 O11 2.571(3) . ?
La2 O8 2.592(3) 3_464 ?
La2 O8 2.592(3) 4_566 ?
La2 O9 2.602(3) 3_464 ?
La2 O9 2.602(3) 4_566 ?
La2 O1 2.722(3) . ?
La2 O1 2.722(3) 2 ?
La2 C17 2.945(5) 4_566 ?
La2 C17 2.945(5) 3_464 ?
O1 C5 1.255(6) . ?
O2 C5 1.253(6) . ?
O3 C8 1.249(5) . ?
O4 C8 1.268(5) . ?
O5 C1 1.250(5) . ?
O6 C14 1.272(5) . ?
O7 C14 1.244(6) . ?
O8 C17 1.261(5) . ?
O9 C17 1.251(5) . ?
O10 C10 1.235(5) . ?
O11 H11A 0.84(3) . ?
O11 H11B 0.84(3) . ?
O12 H12 0.81(2) . ?
O12 H12 0.81(2) 2 ?
O15 H15A 0.85(3) . ?
O15 H15B 0.84(3) . ?
N1 C3 1.323(6) . ?
N1 C2 1.350(5) . ?
N2 C1 1.339(6) . ?
N2 C2 1.359(5) . ?
N3 C3 1.365(6) . ?
N3 C1 1.379(5) . ?
N3 H3N 0.88 . ?
N4 C2 1.336(6) . ?
N4 C7 1.469(6) . ?
N4 H4N 0.88 . ?
N5 C3 1.325(5) . ?
N5 C4 1.462(6) . ?
N5 H5N 0.88 . ?
N6 C11 1.322(6) . ?
N6 C12 1.341(5) . ?
N7 C10 1.365(5) . ?
N7 C11 1.371(6) . ?
N7 H7N 0.88 . ?
N8 C10 1.363(6) . ?
N8 C12 1.368(5) . ?
N8 H8N 0.88 . ?
N9 C11 1.324(5) . ?
N9 C16 1.461(5) . ?
N9 H9N 0.88 . ?
N10 C12 1.318(5) . ?
N10 C13 1.471(5) . ?
N10 H10N 0.88 . ?
C4 C5 1.526(6) . ?
C4 C6 1.543(8) . ?
C4 H41 1 . ?
C6 H61 0.98 . ?
C6 H62 0.98 . ?
C6 H63 0.98 . ?
C7 C8 1.523(6) . ?
C7 C9 1.526(8) . ?
C7 H71 1 . ?
C9 H91 0.98 . ?
C9 H92 0.98 . ?
C9 H93 0.98 . ?
C13 C14 1.514(6) . ?
C13 C15 1.516(7) . ?
C13 H131 1 . ?
C15 H151 0.98 . ?
C15 H152 0.98 . ?
C15 H153 0.98 . ?
C16 C18 1.529(6) . ?
C16 C17 1.533(6) . ?
C16 H161 1 . ?
C18 H181 0.98 . ?
C18 H182 0.98 . ?
C18 H183 0.98 . ?

loop_
_geom_hbond_atom_site_label_D
_geom_hbond_atom_site_label_H
_geom_hbond_atom_site_label_A
_geom_hbond_distance_DH
_geom_hbond_distance_HA
_geom_hbond_distance_DA
_geom_hbond_angle_DHA
_geom_hbond_site_symmetry_A
_geom_hbond_publ_flag
O11 H11A O12 0.84(3) 1.92(3) 2.724(6) 161(6) 1_565 yes
O11 H11B O15 0.84(3) 2.07(3) 2.878(5) 161(6) 2_565 yes
O15 H15A O1 0.85(3) 2.58(6) 2.948(5) 107(5) 1_545 yes
O15 H15A O9 0.85(3) 2.13(5) 2.810(5) 137(6) 3_454 yes
O15 H15B O3 0.84(3) 2.10(3) 2.918(5) 164(6) . yes
N3 H3N O3 0.88 2.05 2.861(5) 153 1_565 yes
N3 H3N O4 0.88 2.45 3.231(5) 148.2 1_565 yes
N4 H4N O10 0.88 2.3 3.172(5) 168.8 1_565 yes
N5 H5N O3 0.88 2.2 2.985(5) 149.1 1_565 yes
N7 H7N O6 0.88 2.66 3.379(5) 140.1 1_545 yes
N7 H7N O7 0.88 1.95 2.686(6) 140.1 1_545 yes
N8 H8N N2 0.88 2.03 2.871(5) 159.4 1_545 yes
N9 H9N O7 0.88 2.6 3.161(6) 122.7 1_545 yes
N9 H9N O15 0.88 2.09 2.824(5) 140.2 2_646 yes
N10 H10N O5 0.88 2.02 2.894(5) 175.4 1_545 yes
